data_4345582
loop_
_publ_author_name
'Wenz, Jan'
'Kochan, Alexander'
'Wadepohl, Hubert'
'Gade, Lutz H.'

_publ_section_title
;
 A Readily Accessible Chiral NNN Pincer Ligand with a Pyrrole Backbone and
 Its Ni(II) Chemistry: Syntheses, Structural Chemistry, and Bond
 Activations.
;
_journal_issue 6
_journal_name_full 'Inorganic chemistry'
_journal_page_first 3631
_journal_page_last 3643
_journal_paper_doi 10.1021/acs.inorgchem.7b00077
_journal_volume 56
_journal_year 2017
_chemical_absolute_configuration ad
_chemical_formula_moiety 'C24 H39 N3 Ni O2'
_chemical_formula_sum 'C24 H39 N3 Ni O2'
_chemical_formula_weight 460.29
_space_group_crystal_system orthorhombic
_space_group_IT_number 19
_space_group_name_Hall 'P 2ac 2ab'
_space_group_name_H-M_alt 'P 21 21 21'
_symmetry_cell_setting orthorhombic
_symmetry_space_group_name_Hall 'P 2ac 2ab'
_symmetry_space_group_name_H-M 'P 21 21 21'
_atom_sites_solution_hydrogens geom
_atom_sites_solution_primary iterative
_atom_sites_solution_secondary difmap
_audit_block_code ga_jw30
_audit_creation_date 2017-02-14
_audit_creation_method
;
Olex2 1.2
(compiled Dec 12 2016 15:58:59 for OlexSys, GUI svn.r5292)
;
_audit_update_record '15.02.2017 12:25:53 CET UTC+01:00  encif 1.68'
_cell_angle_alpha 90
_cell_angle_beta 90
_cell_angle_gamma 90
_cell_formula_units_Z 4
_cell_length_a 9.44821(9)
_cell_length_b 10.20805(9)
_cell_length_c 25.8807(2)
_cell_measurement_reflns_used 32332
_cell_measurement_temperature 120(1)
_cell_measurement_theta_max 31.8550
_cell_measurement_theta_min 3.3130
_cell_volume 2496.14(4)
_computing_cell_refinement 'CrysAlisPro 1.171.38.46 (Rigaku OD, 2015)'
_computing_data_collection 'CrysAlisPro 1.171.38.46 (Rigaku OD, 2015)'
_computing_data_reduction 'CrysAlisPro 1.171.38.46 (Rigaku OD, 2015)'
_computing_molecular_graphics 'Olex2 (Dolomanov et al., 2009)'
_computing_publication_material 'encif (Wadepohl, 2009-17); encifer 1.5.2 (CCDC, 2016)'
_computing_structure_refinement 'ShelXL (Sheldrick, 2015)'
_computing_structure_solution 'SUPERFLIP (Palatinus, 2007-2009)'
_diffrn_ambient_environment 'perfluoro polyether oil / N~2~'
_diffrn_ambient_temperature 120(1)
_diffrn_detector 'CCD plate'
_diffrn_detector_area_resol_mean 7.9621
_diffrn_detector_type Eos
_diffrn_measured_fraction_theta_full 0.996
_diffrn_measured_fraction_theta_max 0.980
_diffrn_measurement_details
;
List of Runs (angles in degrees, time in seconds):

  # Type    Start    End  Width  t~exp~   \w     \q     \k     \f   Frames
--------------------------------------------------------------------------
  1  \w      7.00  97.00   0.50   15.00    --   28.16  57.00 -30.00  180
  2  \w      7.00  97.00   0.50   15.00    --   28.16  57.00  60.00  180
  3  \w    -20.00  72.00   0.50   15.00    --   28.16 -99.00 120.00  184
  4  \w    -41.00  50.00   0.50   15.00    --   28.16 -57.00-180.00  182
  5  \w      7.00  97.00   0.50   15.00    --   28.16  57.00 150.00  180
  6  \w    -41.00  50.00   0.50   15.00    --   28.16 -57.00   0.00  182
  7  \w     -3.00  99.00   0.50   15.00    --   28.16  77.00-120.00  204
  8  \w     -3.00  99.00   0.50   15.00    --   28.16  77.00-180.00  204
  9  \w    -43.00  60.00   0.50   15.00    --   28.16 -77.00 -60.00  206
 10  \w    -56.00  44.00   0.50   15.00    --  -28.16  38.00 120.00  200
 11  \w    -20.00  72.00   0.50   15.00    --   28.16 -99.00 -90.00  184
 12  \w     -3.00  35.00   0.50   15.00    --   28.16  77.00  60.00   76
 13  \w     -3.00  99.00   0.50   15.00    --   28.16  77.00  30.00  204
;
_diffrn_measurement_device 'four-circle diffractometer'
_diffrn_measurement_device_type 'Agilent Agilent SuperNova, Dual, Cu at zero, Eos'
_diffrn_measurement_method '\w scans'
_diffrn_measurement_specimen_support 'polyimid foil'
_diffrn_orient_matrix_type 'CrysAlisPro convention (1999,Acta A55,543-557)'
_diffrn_orient_matrix_UB_11 0.0562494000
_diffrn_orient_matrix_UB_12 -0.0405328000
_diffrn_orient_matrix_UB_13 -0.0085738000
_diffrn_orient_matrix_UB_21 -0.0347775000
_diffrn_orient_matrix_UB_22 -0.0556250000
_diffrn_orient_matrix_UB_23 0.0104364000
_diffrn_orient_matrix_UB_31 -0.0354462000
_diffrn_orient_matrix_UB_32 -0.0097481000
_diffrn_orient_matrix_UB_33 -0.0238509000
_diffrn_radiation_monochromator mirror
_diffrn_radiation_probe x-ray
_diffrn_radiation_type 'Mo K\a'
_diffrn_radiation_wavelength 0.71073
_diffrn_reflns_av_R_equivalents 0.0362
_diffrn_reflns_av_unetI/netI 0.0214
_diffrn_reflns_Laue_measured_fraction_full 0.996
_diffrn_reflns_Laue_measured_fraction_max 0.980
_diffrn_reflns_limit_h_max 14
_diffrn_reflns_limit_h_min -14
_diffrn_reflns_limit_k_max 14
_diffrn_reflns_limit_k_min -15
_diffrn_reflns_limit_l_max 38
_diffrn_reflns_limit_l_min -37
_diffrn_reflns_number 72860
_diffrn_reflns_point_group_measured_fraction_full 0.998
_diffrn_reflns_point_group_measured_fraction_max 0.969
_diffrn_reflns_theta_full 25.242
_diffrn_reflns_theta_max 32.340
_diffrn_reflns_theta_min 2.938
_diffrn_source 'microfocus X-Ray tube'
_diffrn_source_type 'Agilent Agilent SuperNova (Mo) X-ray Source'
_exptl_absorpt_coefficient_mu 0.800
_exptl_absorpt_correction_T_max 1.000
_exptl_absorpt_correction_T_min 0.768
_exptl_absorpt_correction_type gaussian
_exptl_absorpt_process_details
;
CrysAlisPro 1.171.38.46 (Rigaku Oxford Diffraction, 2015)
Numerical absorption correction based on gaussian integration over
 a multifaceted crystal model (Busing & Levy, 1957).
Empirical absorption correction using spherical harmonics,
 implemented in SCALE3 ABSPACK scaling algorithm.
;
_exptl_crystal_colour yellow
_exptl_crystal_colour_primary yellow
_exptl_crystal_density_diffrn 1.225
_exptl_crystal_description irregular
_exptl_crystal_F_000 992
_exptl_crystal_size_max 0.187
_exptl_crystal_size_mid 0.147
_exptl_crystal_size_min 0.128
_refine_diff_density_max 0.334
_refine_diff_density_min -0.194
_refine_diff_density_rms 0.043
_refine_ls_abs_structure_details
;
 Flack x determined using 3372 quotients [(I+)-(I-)]/[(I+)+(I-)]
 (Parsons, Flack and Wagner, Acta Cryst. B69 (2013) 249-259).
;
_refine_ls_abs_structure_Flack -0.001(3)
_refine_ls_extinction_method none
_refine_ls_goodness_of_fit_ref 1.048
_refine_ls_hydrogen_treatment constr
_refine_ls_matrix_type full
_refine_ls_number_parameters 280
_refine_ls_number_reflns 8640
_refine_ls_number_restraints 0
_refine_ls_restrained_S_all 1.048
_refine_ls_R_factor_all 0.0289
_refine_ls_R_factor_gt 0.0257
_refine_ls_shift/su_max 0.000
_refine_ls_shift/su_mean 0.000
_refine_ls_structure_factor_coef Fsqd
_refine_ls_weighting_details 'w=1/[\s^2^(Fo^2^)+(0.0271P)^2^+0.4366P] where P=(Fo^2^+2Fc^2^)/3'
_refine_ls_weighting_scheme calc
_refine_ls_wR_factor_gt 0.0584
_refine_ls_wR_factor_ref 0.0596
_reflns_Friedel_coverage 0.770
_reflns_Friedel_fraction_full 1.000
_reflns_Friedel_fraction_max 0.955
_reflns_number_gt 8156
_reflns_number_total 8640
_reflns_threshold_expression 'I > 2\s(I)'
_cod_data_source_file ic7b00077_si_002.cif
_cod_data_source_block ga_jw30
_cod_original_cell_volume 2496.13(4)
_cod_database_code 4345582
_audit_block_refno 2717
_chemical_oxdiff_formula 'C24 H39 N3 Ni O2'
_chemical_oxdiff_usercomment 'jw0497, irregular, yellow'
_shelx_space_group_comment
;
The symmetry employed for this shelxl refinement is uniquely defined
by the following loop, which should always be used as a source of
symmetry information in preference to the above space-group names.
They are only intended as comments.
;
_shelx_estimated_absorpt_t_max 0.924
_shelx_estimated_absorpt_t_min 0.924
_reflns_odcompleteness_completeness 99.79
_reflns_odcompleteness_iscentric 1
_reflns_odcompleteness_theta 30.44
_shelxl_version_number 2016/6
_olex2_refinement_description
;
1. Fixed Uiso
 At 1.2 times of:
  All C(H) groups, All C(H,H) groups
 At 1.5 times of:
  All C(H,H,H) groups
2.a Ternary CH refined with riding coordinates:
 C1(H1), C12(H12), C13(H13), C16(H16)
2.b Secondary CH2 refined with riding coordinates:
 C2(H2A,H2B), C11(H11A,H11B), C23(H23A,H23B)
2.c Aromatic/amide H refined with riding coordinates:
 C6(H6), C7(H7)
2.d Idealised Me refined as rotating group:
 C14(H14A,H14B,H14C), C15(H15A,H15B,H15C), C17(H17A,H17B,H17C), C18(H18A,H18B,
 H18C), C19(H19A,H19B,H19C), C20(H20A,H20B,H20C), C21(H21A,H21B,H21C), C22(H22A,
 H22B,H22C), C24(H24A,H24B,H24C)
;
_audit_block_usercomment 'jw0497, irregular, yellow'
_olex2_submission_special_instructions 'No special instructions were received'
_oxdiff_exptl_absorpt_empirical_details
;
Empirical correction (ABSPACK) includes:
- Absorption correction using spherical harmonics
- Frame scaling
- Detector area scaling
;
_oxdiff_exptl_absorpt_empirical_full_max 1.188
_oxdiff_exptl_absorpt_empirical_full_min 0.864
_cell_oxdiff_length_a 9.45322(16)
_cell_oxdiff_length_b 10.20382(18)
_cell_oxdiff_length_c 25.8777(3)
_cell_oxdiff_angle_alpha 89.9849(12)
_cell_oxdiff_angle_beta 90.0057(12)
_cell_oxdiff_angle_gamma 90.0010(14)
_cell_oxdiff_volume 2496.13(7)
_cell_oxdiff_measurement_reflns_used 32332

loop_
_symmetry_equiv_pos_as_xyz
'x, y, z'
'-x+1/2, -y, z+1/2'
'x+1/2, -y+1/2, -z'
'-x, y+1/2, -z+1/2'

loop_
_atom_site_label
_atom_site_type_symbol
_atom_site_fract_x
_atom_site_fract_y
_atom_site_fract_z
_atom_site_U_iso_or_equiv
_atom_site_adp_type
_atom_site_occupancy
_atom_site_site_symmetry_order
_atom_site_calc_flag
_atom_site_refinement_flags_posn
Ni Ni -0.78230(2) -0.85784(2) -0.16236(2) 0.01855(5) Uani 1 1 d .
O1 O -1.03542(14) -0.71680(13) -0.04902(5) 0.0280(2) Uani 1 1 d .
O2 O -0.41468(12) -0.84126(12) -0.24240(4) 0.0246(2) Uani 1 1 d .
N1 N -0.92099(14) -0.83110(13) -0.10995(5) 0.0212(3) Uani 1 1 d .
N2 N -0.67879(14) -0.71166(13) -0.13279(5) 0.0204(2) Uani 1 1 d .
N3 N -0.63394(14) -0.87312(13) -0.21196(5) 0.0200(2) Uani 1 1 d .
C1 C -0.98327(18) -0.93333(17) -0.07615(6) 0.0248(3) Uani 1 1 d .
H1 H -1.046906 -0.991149 -0.096960 0.030 Uiso 1 1 calc R
C2 C -1.07195(18) -0.85255(19) -0.03787(7) 0.0282(3) Uani 1 1 d .
H2A H -1.174318 -0.868044 -0.043294 0.034 Uiso 1 1 calc R
H2B H -1.047582 -0.875336 -0.001768 0.034 Uiso 1 1 calc R
C3 C -0.95142(17) -0.71859(17) -0.09091(6) 0.0222(3) Uani 1 1 d .
C4 C -0.89631(18) -0.58888(16) -0.11044(6) 0.0223(3) Uani 1 1 d .
C5 C -0.73660(17) -0.60176(15) -0.11157(6) 0.0210(3) Uani 1 1 d .
C6 C -0.63110(19) -0.51736(16) -0.09542(6) 0.0238(3) Uani 1 1 d .
H6 H -0.643454 -0.434379 -0.079425 0.029 Uiso 1 1 calc R
C7 C -0.50107(18) -0.57899(16) -0.10743(6) 0.0233(3) Uani 1 1 d .
H7 H -0.408783 -0.545657 -0.101139 0.028 Uiso 1 1 calc R
C8 C -0.53542(17) -0.69818(15) -0.13028(6) 0.0200(3) Uani 1 1 d .
C9 C -0.44432(16) -0.80855(15) -0.14992(6) 0.0210(3) Uani 1 1 d .
C10 C -0.50405(16) -0.84537(15) -0.20230(6) 0.0204(3) Uani 1 1 d .
C11 C -0.49585(18) -0.87985(18) -0.28785(6) 0.0270(3) Uani 1 1 d .
H11A H -0.465647 -0.967087 -0.300411 0.032 Uiso 1 1 calc R
H11B H -0.484057 -0.815299 -0.316075 0.032 Uiso 1 1 calc R
C12 C -0.65012(17) -0.88339(15) -0.26902(6) 0.0220(3) Uani 1 1 d .
H12 H -0.693485 -0.969785 -0.278025 0.026 Uiso 1 1 calc R
C13 C -0.74366(18) -0.77244(16) -0.28948(6) 0.0258(3) Uani 1 1 d .
H13 H -0.839586 -0.783187 -0.273705 0.031 Uiso 1 1 calc R
C14 C -0.7609(2) -0.7830(2) -0.34822(7) 0.0357(4) Uani 1 1 d .
H14A H -0.670382 -0.763458 -0.365030 0.054 Uiso 1 1 calc GR
H14B H -0.832570 -0.720181 -0.359893 0.054 Uiso 1 1 calc GR
H14C H -0.790786 -0.871965 -0.357297 0.054 Uiso 1 1 calc GR
C15 C -0.68860(19) -0.63732(18) -0.27402(7) 0.0303(3) Uani 1 1 d .
H15A H -0.684666 -0.631030 -0.236259 0.045 Uiso 1 1 calc GR
H15B H -0.752244 -0.569719 -0.287544 0.045 Uiso 1 1 calc GR
H15C H -0.593572 -0.624538 -0.288327 0.045 Uiso 1 1 calc GR
C16 C -0.8652(2) -1.01564(18) -0.05175(7) 0.0304(4) Uani 1 1 d .
H16 H -0.808433 -1.054169 -0.080612 0.037 Uiso 1 1 calc R
C17 C -0.7647(2) -0.9336(2) -0.01901(7) 0.0390(4) Uani 1 1 d .
H17A H -0.726348 -0.861894 -0.039945 0.058 Uiso 1 1 calc GR
H17B H -0.686933 -0.988764 -0.006592 0.058 Uiso 1 1 calc GR
H17C H -0.816180 -0.897275 0.010585 0.058 Uiso 1 1 calc GR
C18 C -0.9275(3) -1.1293(2) -0.02097(8) 0.0465(5) Uani 1 1 d .
H18A H -0.976775 -1.095121 0.009506 0.070 Uiso 1 1 calc GR
H18B H -0.851254 -1.188065 -0.009983 0.070 Uiso 1 1 calc GR
H18C H -0.994575 -1.177594 -0.042678 0.070 Uiso 1 1 calc GR
C19 C -0.95432(17) -0.56597(16) -0.16558(7) 0.0263(3) Uani 1 1 d .
H19A H -0.926131 -0.638936 -0.187926 0.039 Uiso 1 1 calc GR
H19B H -0.915778 -0.483973 -0.179357 0.039 Uiso 1 1 calc GR
H19C H -1.057825 -0.560466 -0.164385 0.039 Uiso 1 1 calc GR
C20 C -0.9413(2) -0.47569(18) -0.07539(7) 0.0306(4) Uani 1 1 d .
H20A H -1.044859 -0.472915 -0.073235 0.046 Uiso 1 1 calc GR
H20B H -0.906347 -0.392926 -0.089704 0.046 Uiso 1 1 calc GR
H20C H -0.901696 -0.488711 -0.040782 0.046 Uiso 1 1 calc GR
C21 C -0.28917(18) -0.76529(17) -0.15464(6) 0.0279(3) Uani 1 1 d .
H21A H -0.282213 -0.692595 -0.179237 0.042 Uiso 1 1 calc GR
H21B H -0.231774 -0.838954 -0.166909 0.042 Uiso 1 1 calc GR
H21C H -0.254527 -0.736726 -0.120770 0.042 Uiso 1 1 calc GR
C22 C -0.45491(19) -0.92791(17) -0.11339(6) 0.0258(3) Uani 1 1 d .
H22A H -0.425488 -0.902153 -0.078529 0.039 Uiso 1 1 calc GR
H22B H -0.393028 -0.998013 -0.126001 0.039 Uiso 1 1 calc GR
H22C H -0.552913 -0.959255 -0.112474 0.039 Uiso 1 1 calc GR
C23 C -0.88835(19) -1.00049(17) -0.19408(7) 0.0257(3) Uani 1 1 d .
H23A H -0.980836 -1.007881 -0.176336 0.031 Uiso 1 1 calc R
H23B H -0.907425 -0.977152 -0.230548 0.031 Uiso 1 1 calc R
C24 C -0.8166(2) -1.13415(19) -0.19291(7) 0.0379(4) Uani 1 1 d .
H24A H -0.872762 -1.196892 -0.212916 0.057 Uiso 1 1 calc GR
H24B H -0.809023 -1.164417 -0.157077 0.057 Uiso 1 1 calc GR
H24C H -0.721699 -1.127099 -0.207975 0.057 Uiso 1 1 calc GR

loop_
_atom_site_aniso_label
_atom_site_aniso_U_11
_atom_site_aniso_U_22
_atom_site_aniso_U_33
_atom_site_aniso_U_23
_atom_site_aniso_U_13
_atom_site_aniso_U_12
Ni 0.01840(8) 0.01935(8) 0.01788(8) -0.00271(7) -0.00145(7) -0.00213(7)
O1 0.0289(6) 0.0303(6) 0.0249(6) 0.0012(5) 0.0061(5) 0.0036(5)
O2 0.0236(5) 0.0309(6) 0.0192(5) 0.0001(4) 0.0019(4) -0.0018(5)
N1 0.0199(6) 0.0246(6) 0.0192(6) -0.0003(5) -0.0024(5) -0.0026(5)
N2 0.0196(6) 0.0209(6) 0.0205(6) -0.0036(5) -0.0028(5) -0.0009(5)
N3 0.0224(6) 0.0199(6) 0.0177(5) -0.0010(5) -0.0012(4) -0.0015(5)
C1 0.0271(8) 0.0275(8) 0.0199(7) 0.0006(6) -0.0011(6) -0.0057(6)
C2 0.0252(7) 0.0325(8) 0.0269(7) 0.0050(7) 0.0031(6) 0.0014(7)
C3 0.0195(7) 0.0281(7) 0.0191(7) 0.0000(6) -0.0018(5) 0.0011(6)
C4 0.0243(7) 0.0220(7) 0.0205(7) -0.0013(6) 0.0003(6) 0.0032(6)
C5 0.0257(7) 0.0205(6) 0.0166(6) -0.0010(5) -0.0020(5) -0.0004(5)
C6 0.0321(8) 0.0209(7) 0.0183(7) -0.0019(5) -0.0024(6) -0.0038(6)
C7 0.0261(8) 0.0251(7) 0.0187(7) 0.0001(6) -0.0042(6) -0.0073(6)
C8 0.0203(7) 0.0223(7) 0.0175(6) 0.0009(5) -0.0037(5) -0.0020(5)
C9 0.0193(7) 0.0244(7) 0.0194(7) 0.0009(5) -0.0030(5) -0.0006(5)
C10 0.0224(7) 0.0207(7) 0.0181(6) 0.0007(5) 0.0005(5) 0.0008(6)
C11 0.0302(8) 0.0336(9) 0.0171(6) -0.0013(6) 0.0002(6) 0.0007(7)
C12 0.0270(7) 0.0218(7) 0.0173(6) -0.0006(5) -0.0019(5) -0.0030(6)
C13 0.0267(8) 0.0252(7) 0.0255(7) 0.0032(6) -0.0053(6) -0.0035(6)
C14 0.0434(11) 0.0360(9) 0.0276(8) 0.0064(7) -0.0137(7) -0.0087(8)
C15 0.0364(9) 0.0218(7) 0.0328(8) 0.0022(7) -0.0024(7) -0.0013(7)
C16 0.0405(10) 0.0297(8) 0.0212(7) 0.0004(6) 0.0028(7) 0.0085(7)
C17 0.0336(9) 0.0584(12) 0.0248(8) 0.0029(8) -0.0061(7) 0.0072(9)
C18 0.0803(16) 0.0268(9) 0.0323(10) 0.0038(8) 0.0121(10) 0.0083(10)
C19 0.0256(7) 0.0281(7) 0.0252(7) 0.0019(7) -0.0035(7) 0.0027(6)
C20 0.0356(9) 0.0262(8) 0.0299(8) -0.0050(7) 0.0039(7) 0.0059(7)
C21 0.0192(7) 0.0355(8) 0.0289(8) 0.0009(6) -0.0037(7) -0.0022(6)
C22 0.0275(8) 0.0270(8) 0.0229(7) 0.0036(6) -0.0021(6) 0.0012(6)
C23 0.0267(8) 0.0270(8) 0.0234(7) -0.0056(6) 0.0007(6) -0.0081(6)
C24 0.0560(12) 0.0242(8) 0.0336(9) -0.0062(7) 0.0044(8) -0.0068(9)

loop_
_atom_type_symbol
_atom_type_description
_atom_type_scat_dispersion_real
_atom_type_scat_dispersion_imag
_atom_type_scat_source
C C 0.0033 0.0016 'International Tables Vol C Tables 4.2.6.8 and 6.1.1.4'
H H 0.0000 0.0000 'International Tables Vol C Tables 4.2.6.8 and 6.1.1.4'
N N 0.0061 0.0033 'International Tables Vol C Tables 4.2.6.8 and 6.1.1.4'
Ni Ni 0.3393 1.1124 'International Tables Vol C Tables 4.2.6.8 and 6.1.1.4'
O O 0.0106 0.0060 'International Tables Vol C Tables 4.2.6.8 and 6.1.1.4'

loop_
_exptl_crystal_face_index_h
_exptl_crystal_face_index_k
_exptl_crystal_face_index_l
_exptl_crystal_face_perp_dist
1 3 36 0.0670
13 0 -3 0.0552
-7 -11 12 0.0890
-2 -2 36 0.0707
-2 1 5 0.0807
2 9 -27 0.0934
4 -11 -22 0.0883
11 -1 -20 0.0659
-13 4 -3 0.0889
-9 10 -2 0.1015
-7 -2 -31 0.0600
13 -2 -10 0.0555
-11 3 19 0.0800
2 14 -9 0.0898
-6 -1 -33 0.0534
6 1 32 0.0744
-4 11 21 0.1096
-3 -14 7 0.0778
-13 -1 8 0.0846
-1 1 36 0.0640

loop_
_geom_angle_atom_site_label_1
_geom_angle_atom_site_label_2
_geom_angle_atom_site_label_3
_geom_angle
N1 Ni N2 87.46(6)
N1 Ni N3 175.03(6)
N1 Ni C23 93.05(7)
N2 Ni C23 177.93(7)
N3 Ni N2 87.59(6)
N3 Ni C23 91.90(6)
C3 O1 C2 106.67(13)
C10 O2 C11 106.57(12)
C1 N1 Ni 126.28(11)
C3 N1 Ni 123.78(11)
C3 N1 C1 108.33(14)
C5 N2 Ni 126.12(11)
C8 N2 Ni 126.65(11)
C8 N2 C5 107.21(13)
C10 N3 Ni 123.60(10)
C10 N3 C12 107.87(13)
C12 N3 Ni 126.74(10)
N1 C1 H1 109.6
N1 C1 C2 102.65(13)
N1 C1 C16 109.86(14)
C2 C1 H1 109.6
C16 C1 H1 109.6
C16 C1 C2 115.17(14)
O1 C2 C1 104.67(13)
O1 C2 H2A 110.8
O1 C2 H2B 110.8
C1 C2 H2A 110.8
C1 C2 H2B 110.8
H2A C2 H2B 108.9
O1 C3 C4 117.51(14)
N1 C3 O1 117.03(15)
N1 C3 C4 125.41(14)
C3 C4 C5 105.90(13)
C3 C4 C19 108.62(13)
C3 C4 C20 111.60(14)
C5 C4 C19 110.39(13)
C5 C4 C20 110.74(14)
C20 C4 C19 109.54(14)
N2 C5 C4 118.57(13)
N2 C5 C6 110.23(14)
C6 C5 C4 131.18(15)
C5 C6 H6 126.8
C5 C6 C7 106.42(14)
C7 C6 H6 126.8
C6 C7 H7 126.9
C8 C7 C6 106.24(14)
C8 C7 H7 126.9
N2 C8 C7 109.90(14)
N2 C8 C9 118.44(13)
C7 C8 C9 131.63(15)
C8 C9 C10 105.94(12)
C8 C9 C21 110.93(13)
C8 C9 C22 110.26(13)
C10 C9 C21 110.83(13)
C10 C9 C22 109.12(13)
C21 C9 C22 109.69(13)
O2 C10 C9 116.79(13)
N3 C10 O2 117.32(13)
N3 C10 C9 125.78(13)
O2 C11 H11A 110.9
O2 C11 H11B 110.9
O2 C11 C12 104.43(12)
H11A C11 H11B 108.9
C12 C11 H11A 110.9
C12 C11 H11B 110.9
N3 C12 C11 102.45(12)
N3 C12 H12 109.6
N3 C12 C13 110.50(13)
C11 C12 H12 109.6
C13 C12 C11 114.86(13)
C13 C12 H12 109.6
C12 C13 H13 107.5
C12 C13 C14 110.64(15)
C14 C13 H13 107.5
C15 C13 C12 112.38(13)
C15 C13 H13 107.5
C15 C13 C14 111.06(14)
C13 C14 H14A 109.5
C13 C14 H14B 109.5
C13 C14 H14C 109.5
H14A C14 H14B 109.5
H14A C14 H14C 109.5
H14B C14 H14C 109.5
C13 C15 H15A 109.5
C13 C15 H15B 109.5
C13 C15 H15C 109.5
H15A C15 H15B 109.5
H15A C15 H15C 109.5
H15B C15 H15C 109.5
C1 C16 H16 107.3
C17 C16 C1 112.42(15)
C17 C16 H16 107.3
C17 C16 C18 111.62(16)
C18 C16 C1 110.53(17)
C18 C16 H16 107.3
C16 C17 H17A 109.5
C16 C17 H17B 109.5
C16 C17 H17C 109.5
H17A C17 H17B 109.5
H17A C17 H17C 109.5
H17B C17 H17C 109.5
C16 C18 H18A 109.5
C16 C18 H18B 109.5
C16 C18 H18C 109.5
H18A C18 H18B 109.5
H18A C18 H18C 109.5
H18B C18 H18C 109.5
C4 C19 H19A 109.5
C4 C19 H19B 109.5
C4 C19 H19C 109.5
H19A C19 H19B 109.5
H19A C19 H19C 109.5
H19B C19 H19C 109.5
C4 C20 H20A 109.5
C4 C20 H20B 109.5
C4 C20 H20C 109.5
H20A C20 H20B 109.5
H20A C20 H20C 109.5
H20B C20 H20C 109.5
C9 C21 H21A 109.5
C9 C21 H21B 109.5
C9 C21 H21C 109.5
H21A C21 H21B 109.5
H21A C21 H21C 109.5
H21B C21 H21C 109.5
C9 C22 H22A 109.5
C9 C22 H22B 109.5
C9 C22 H22C 109.5
H22A C22 H22B 109.5
H22A C22 H22C 109.5
H22B C22 H22C 109.5
Ni C23 H23A 108.4
Ni C23 H23B 108.4
H23A C23 H23B 107.4
C24 C23 Ni 115.57(13)
C24 C23 H23A 108.4
C24 C23 H23B 108.4
C23 C24 H24A 109.5
C23 C24 H24B 109.5
C23 C24 H24C 109.5
H24A C24 H24B 109.5
H24A C24 H24C 109.5
H24B C24 H24C 109.5

loop_
_geom_bond_atom_site_label_1
_geom_bond_atom_site_label_2
_geom_bond_distance
Ni N1 1.9056(14)
Ni N2 1.9414(13)
Ni N3 1.9071(13)
Ni C23 1.9489(16)
O1 C2 1.457(2)
O1 C3 1.3437(19)
O2 C10 1.3384(18)
O2 C11 1.459(2)
N1 C1 1.483(2)
N1 C3 1.282(2)
N2 C5 1.363(2)
N2 C8 1.363(2)
N3 C10 1.284(2)
N3 C12 1.4883(19)
C1 H1 1.0000
C1 C2 1.537(2)
C1 C16 1.533(3)
C2 H2A 0.9900
C2 H2B 0.9900
C3 C4 1.510(2)
C4 C5 1.515(2)
C4 C19 1.546(2)
C4 C20 1.529(2)
C5 C6 1.382(2)
C6 H6 0.9500
C6 C7 1.415(2)
C7 H7 0.9500
C7 C8 1.391(2)
C8 C9 1.506(2)
C9 C10 1.516(2)
C9 C21 1.536(2)
C9 C22 1.546(2)
C11 H11A 0.9900
C11 H11B 0.9900
C11 C12 1.537(2)
C12 H12 1.0000
C12 C13 1.531(2)
C13 H13 1.0000
C13 C14 1.533(2)
C13 C15 1.527(2)
C14 H14A 0.9800
C14 H14B 0.9800
C14 H14C 0.9800
C15 H15A 0.9800
C15 H15B 0.9800
C15 H15C 0.9800
C16 H16 1.0000
C16 C17 1.523(3)
C16 C18 1.525(3)
C17 H17A 0.9800
C17 H17B 0.9800
C17 H17C 0.9800
C18 H18A 0.9800
C18 H18B 0.9800
C18 H18C 0.9800
C19 H19A 0.9800
C19 H19B 0.9800
C19 H19C 0.9800
C20 H20A 0.9800
C20 H20B 0.9800
C20 H20C 0.9800
C21 H21A 0.9800
C21 H21B 0.9800
C21 H21C 0.9800
C22 H22A 0.9800
C22 H22B 0.9800
C22 H22C 0.9800
C23 H23A 0.9900
C23 H23B 0.9900
C23 C24 1.524(3)
C24 H24A 0.9800
C24 H24B 0.9800
C24 H24C 0.9800

loop_
_geom_torsion_atom_site_label_1
_geom_torsion_atom_site_label_2
_geom_torsion_atom_site_label_3
_geom_torsion_atom_site_label_4
_geom_torsion
Ni N1 C1 C2 173.02(11)
Ni N1 C1 C16 50.04(17)
Ni N1 C3 O1 -170.23(11)
Ni N1 C3 C4 7.3(2)
Ni N2 C5 C4 -0.2(2)
Ni N2 C5 C6 -178.71(11)
Ni N2 C8 C7 178.65(10)
Ni N2 C8 C9 -3.0(2)
Ni N3 C10 O2 -170.10(10)
Ni N3 C10 C9 5.9(2)
Ni N3 C12 C11 174.88(11)
Ni N3 C12 C13 52.05(17)
O1 C3 C4 C5 124.12(15)
O1 C3 C4 C19 -117.31(15)
O1 C3 C4 C20 3.5(2)
O2 C11 C12 N3 -11.40(16)
O2 C11 C12 C13 108.43(15)
N1 C1 C2 O1 -7.72(16)
N1 C1 C16 C17 59.94(19)
N1 C1 C16 C18 -174.61(14)
N1 C3 C4 C5 -53.4(2)
N1 C3 C4 C19 65.1(2)
N1 C3 C4 C20 -174.00(16)
N2 C5 C6 C7 0.02(18)
N2 C8 C9 C10 47.76(18)
N2 C8 C9 C21 168.10(14)
N2 C8 C9 C22 -70.18(17)
N3 C12 C13 C14 -179.83(14)
N3 C12 C13 C15 55.40(18)
C1 N1 C3 O1 -3.93(19)
C1 N1 C3 C4 173.62(15)
C2 O1 C3 N1 -1.48(19)
C2 O1 C3 C4 -179.23(14)
C2 C1 C16 C17 -55.3(2)
C2 C1 C16 C18 70.1(2)
C3 O1 C2 C1 5.91(17)
C3 N1 C1 C2 7.16(17)
C3 N1 C1 C16 -115.82(15)
C3 C4 C5 N2 46.66(18)
C3 C4 C5 C6 -135.21(17)
C4 C5 C6 C7 -178.23(15)
C5 N2 C8 C7 -0.09(17)
C5 N2 C8 C9 178.31(13)
C5 C6 C7 C8 -0.07(17)
C6 C7 C8 N2 0.10(18)
C6 C7 C8 C9 -178.01(15)
C7 C8 C9 C10 -134.26(17)
C7 C8 C9 C21 -13.9(2)
C7 C8 C9 C22 107.80(19)
C8 N2 C5 C4 178.55(13)
C8 N2 C5 C6 0.05(17)
C8 C9 C10 O2 123.60(14)
C8 C9 C10 N3 -52.4(2)
C10 O2 C11 C12 9.43(16)
C10 N3 C12 C11 9.83(16)
C10 N3 C12 C13 -113.00(15)
C11 O2 C10 N3 -3.50(19)
C11 O2 C10 C9 -179.85(14)
C11 C12 C13 C14 64.90(18)
C11 C12 C13 C15 -59.87(18)
C12 N3 C10 O2 -4.46(19)
C12 N3 C10 C9 171.52(14)
C16 C1 C2 O1 111.62(16)
C19 C4 C5 N2 -70.73(18)
C19 C4 C5 C6 107.40(19)
C20 C4 C5 N2 167.80(14)
C20 C4 C5 C6 -14.1(2)
C21 C9 C10 O2 3.19(19)
C21 C9 C10 N3 -172.81(16)
C22 C9 C10 O2 -117.71(15)
C22 C9 C10 N3 66.3(2)

loop_
_exptl_oxdiff_crystal_face_indexfrac_h
_exptl_oxdiff_crystal_face_indexfrac_k
_exptl_oxdiff_crystal_face_indexfrac_l
_exptl_oxdiff_crystal_face_x
_exptl_oxdiff_crystal_face_y
_exptl_oxdiff_crystal_face_z
0.9940 3.0006 35.9448 -0.3739 0.1737 -0.9218
12.9843 -0.0112 -2.9899 0.7564 -0.4821 -0.3888
-6.9996 -10.9774 11.9930 -0.0516 0.9792 0.0691
-2.0029 -1.9884 35.9447 -0.3403 0.5554 -0.7669
-1.9975 1.0013 4.9899 -0.1957 0.0658 -0.0580
2.0063 8.9810 -26.9684 -0.0200 -0.8508 0.4846
3.9908 -10.9933 -21.9485 0.8583 0.2437 0.4892
10.9881 -1.0118 -19.9623 0.8302 -0.5342 0.0965
-12.9811 4.0047 -3.0059 -0.8667 0.1973 0.4928
-8.9824 9.9938 -2.0140 -0.8931 -0.2645 0.2690
-6.9875 -1.9993 -30.9560 -0.0466 0.0311 1.0055
12.9857 -2.0030 -9.9770 0.8972 -0.4443 -0.2028
-10.9894 3.0022 18.9640 -0.9024 0.4131 -0.0920
1.9969 13.9797 -8.9904 -0.3772 -0.9409 0.0074
-5.9886 -1.0012 -32.9528 -0.0137 -0.0800 1.0080
5.9887 1.0010 31.9543 0.0223 0.0695 -0.9842
-3.9907 10.9931 20.9501 -0.8497 -0.2541 -0.4654
-2.9954 -13.9796 6.9929 0.3382 0.9548 0.0757
-12.9851 -0.9933 7.9811 -0.7586 0.5901 0.2796
-1.0033 1.0039 35.9444 -0.4053 0.3542 -0.8315
